data_7114001
loop_
_publ_author_name
'Shu, Wenmiao'
'Valiyaveettil, Suresh'

_publ_section_title
;
 Intramolecular hydrogen bond assisted planarization and self-assembly of
 simple disc-shaped molecules in mesophasesElectronic supplementary
 information (ESI) available: synthetic procedures for compounds 1--3 and
 crystallographic details for 3. See
 http://www.rsc.org/suppdata/cc/b2/b201742c/
;
_journal_issue 13
_journal_name_full 'Chemical Communications'
_journal_page_first 1350
_journal_paper_doi 10.1039/b201742c
_journal_year 2002
_chemical_formula_sum 'C16 H12 N2 O2'
_chemical_formula_weight 264.28
_chemical_name_systematic
; 
? 
;
_space_group_IT_number 14
_symmetry_cell_setting monoclinic
_symmetry_space_group_name_Hall '-P 2yn'
_symmetry_space_group_name_H-M 'P 1 21/n 1'
_atom_sites_solution_hydrogens geom
_atom_sites_solution_primary direct
_atom_sites_solution_secondary difmap
_audit_creation_method SHELXL-97
_cell_angle_alpha 90.00
_cell_angle_beta 90.604(2)
_cell_angle_gamma 90.00
_cell_formula_units_Z 2
_cell_length_a 6.0888(4)
_cell_length_b 5.6584(4)
_cell_length_c 17.9235(12)
_cell_measurement_reflns_used 2354
_cell_measurement_temperature 223(2)
_cell_measurement_theta_max 25.0
_cell_measurement_theta_min 2.06
_cell_volume 617.48(7)
_computing_cell_refinement 'Bruker AXS, SAINT'
_computing_data_collection 'Bruker AXS, SMART'
_computing_data_reduction 'Bruker AXS, SAINT'
_computing_molecular_graphics 'Bruker AXS, SHELXTL'
_computing_publication_material 'Bruker AXS, SHELXTL'
_computing_structure_refinement 'SHELXL-97 (Sheldrick, 1997)'
_computing_structure_solution 'SHELXS-97 (Sheldrick, 1990)'
_diffrn_ambient_temperature 223(2)
_diffrn_measured_fraction_theta_full 0.994
_diffrn_measured_fraction_theta_max 0.994
_diffrn_measurement_method '\w scans'
_diffrn_radiation_monochromator graphite
_diffrn_radiation_source 'fine-focus sealed tube'
_diffrn_radiation_type MoK\a
_diffrn_radiation_wavelength 0.71073
_diffrn_reflns_av_R_equivalents 0.0545
_diffrn_reflns_av_sigmaI/netI 0.0456
_diffrn_reflns_limit_h_max 5
_diffrn_reflns_limit_h_min -7
_diffrn_reflns_limit_k_max 6
_diffrn_reflns_limit_k_min -6
_diffrn_reflns_limit_l_max 21
_diffrn_reflns_limit_l_min -17
_diffrn_reflns_number 2979
_diffrn_reflns_theta_full 24.99
_diffrn_reflns_theta_max 24.99
_diffrn_reflns_theta_min 2.27
_exptl_absorpt_coefficient_mu 0.096
_exptl_absorpt_correction_T_max 0.9363
_exptl_absorpt_correction_T_min 0.1282
_exptl_absorpt_correction_type 'sadabs (Sheldrick, 1996)'
_exptl_crystal_colour yellow
_exptl_crystal_density_diffrn 1.421
_exptl_crystal_density_meas ?
_exptl_crystal_density_method 'not measured'
_exptl_crystal_description blocks
_exptl_crystal_F_000 276
_exptl_crystal_size_max 0.30
_exptl_crystal_size_mid 0.22
_exptl_crystal_size_min 0.12
_refine_diff_density_max 0.198
_refine_diff_density_min -0.171
_refine_diff_density_rms 0.045
_refine_ls_extinction_coef 0.041(11)
_refine_ls_extinction_expression Fc^*^=kFc[1+0.001xFc^2^\l^3^/sin(2\q)]^-1/4^
_refine_ls_extinction_method SHELXL
_refine_ls_goodness_of_fit_ref 1.003
_refine_ls_hydrogen_treatment mixed
_refine_ls_matrix_type full
_refine_ls_number_parameters 116
_refine_ls_number_reflns 1083
_refine_ls_number_restraints 0
_refine_ls_restrained_S_all 1.003
_refine_ls_R_factor_all 0.0523
_refine_ls_R_factor_gt 0.0433
_refine_ls_shift/su_max 0.000
_refine_ls_shift/su_mean 0.000
_refine_ls_structure_factor_coef Fsqd
_refine_ls_weighting_details 'calc w=1/[\s^2^(Fo^2^)+(0.0804P)^2^+0.0000P] where P=(Fo^2^+2Fc^2^)/3'
_refine_ls_weighting_scheme calc
_refine_ls_wR_factor_gt 0.1148
_refine_ls_wR_factor_ref 0.1216
_reflns_number_gt 869
_reflns_number_total 1083
_reflns_threshold_expression >2sigma(I)
_cod_data_source_file b201742c.txt
_cod_data_source_block 120
_cod_depositor_comments
;
The following automatic conversions were performed:

'_exptl_crystal_density_meas' value 'not measured' was changed to '?'
- the value is perceived as not measured.

Automatic conversion script
Id: cif_fix_values 3008 2015-01-20 13:52:24Z robertas 
;
_cod_original_sg_symbol_H-M P21/n
_cod_database_code 7114001

loop_
_symmetry_equiv_pos_as_xyz
'x, y, z'
'-x+1/2, y+1/2, -z+1/2'
'-x, -y, -z'
'x-1/2, -y-1/2, z-1/2'

loop_
_atom_site_label
_atom_site_type_symbol
_atom_site_fract_x
_atom_site_fract_y
_atom_site_fract_z
_atom_site_U_iso_or_equiv
_atom_site_adp_type
_atom_site_occupancy
_atom_site_symmetry_multiplicity
_atom_site_calc_flag
O1 O 0.83822(17) 0.8942(2) 0.09834(6) 0.0498(4) Uani 1 1 d
H1 H 0.785(4) 0.763(4) 0.1275(11) 0.075(6) Uiso 1 1 d
N1 N 0.5986(2) 0.5680(2) 0.15348(6) 0.0429(4) Uani 1 1 d
C1 C 0.5793(3) 0.3872(3) 0.20093(9) 0.0488(5) Uani 1 1 d
H1A H 0.708(3) 0.361(3) 0.2324(10) 0.061(5) Uiso 1 1 d
C2 C 0.4024(3) 0.2371(3) 0.20120(9) 0.0472(5) Uani 1 1 d
H3 H 0.400(3) 0.110(3) 0.2360(10) 0.055(5) Uiso 1 1 d
C3 C 0.2355(3) 0.2757(3) 0.14969(9) 0.0451(5) Uani 1 1 d
H3' H 0.106(3) 0.175(3) 0.1458(7) 0.045(4) Uiso 1 1 d
C4 C 0.2525(2) 0.4622(3) 0.10058(8) 0.0399(4) Uani 1 1 d
H4 H 0.134(3) 0.489(3) 0.0665(10) 0.058(5) Uiso 1 1 d
C5 C 0.4360(2) 0.6086(2) 0.10273(7) 0.0338(4) Uani 1 1 d
C6 C 0.4702(2) 0.8092(2) 0.05077(7) 0.0318(4) Uani 1 1 d
C7 C 0.6662(2) 0.9417(2) 0.05072(7) 0.0345(4) Uani 1 1 d
C8 C 0.6925(2) 1.1262(3) 0.00111(7) 0.0364(4) Uani 1 1 d
H8 H 0.835(3) 1.213(3) 0.0033(8) 0.040(4) Uiso 1 1 d

loop_
_atom_site_aniso_label
_atom_site_aniso_U_11
_atom_site_aniso_U_22
_atom_site_aniso_U_33
_atom_site_aniso_U_23
_atom_site_aniso_U_13
_atom_site_aniso_U_12
O1 0.0328(6) 0.0668(8) 0.0495(7) 0.0165(6) -0.0125(5) -0.0132(5)
N1 0.0421(8) 0.0501(8) 0.0363(7) 0.0041(5) -0.0067(6) -0.0067(6)
C1 0.0523(10) 0.0520(10) 0.0418(9) 0.0079(7) -0.0075(7) -0.0048(8)
C2 0.0569(10) 0.0422(9) 0.0428(9) 0.0052(7) 0.0058(8) -0.0029(7)
C3 0.0437(9) 0.0433(9) 0.0483(9) -0.0035(7) 0.0067(7) -0.0097(7)
C4 0.0372(8) 0.0446(8) 0.0379(8) -0.0017(6) 0.0012(6) -0.0060(7)
C5 0.0332(8) 0.0401(8) 0.0282(7) -0.0060(6) 0.0029(5) -0.0015(6)
C6 0.0298(8) 0.0382(8) 0.0275(7) -0.0054(6) 0.0029(5) -0.0027(6)
C7 0.0270(7) 0.0456(8) 0.0307(7) -0.0022(6) -0.0022(5) -0.0018(6)
C8 0.0271(8) 0.0484(9) 0.0338(8) -0.0022(6) -0.0015(6) -0.0084(7)

loop_
_atom_type_symbol
_atom_type_description
_atom_type_scat_dispersion_real
_atom_type_scat_dispersion_imag
_atom_type_scat_source
C C 0.0033 0.0016 'International Tables Vol C Tables 4.2.6.8 and 6.1.1.4'
H H 0.0000 0.0000 'International Tables Vol C Tables 4.2.6.8 and 6.1.1.4'
N N 0.0061 0.0033 'International Tables Vol C Tables 4.2.6.8 and 6.1.1.4'
O O 0.0106 0.0060 'International Tables Vol C Tables 4.2.6.8 and 6.1.1.4'

loop_
_geom_angle_atom_site_label_1
_geom_angle_atom_site_label_2
_geom_angle_atom_site_label_3
_geom_angle
_geom_angle_site_symmetry_1
_geom_angle_site_symmetry_3
C1 N1 C5 119.19(13) . .
N1 C1 C2 123.41(15) . .
C1 C2 C3 118.12(15) . .
C4 C3 C2 119.17(15) . .
C3 C4 C5 120.24(14) . .
N1 C5 C4 119.87(13) . .
N1 C5 C6 116.34(12) . .
C4 C5 C6 123.78(13) . .
C8 C6 C7 117.00(13) 3_675 .
C8 C6 C5 120.87(13) 3_675 .
C7 C6 C5 122.13(13) . .
O1 C7 C8 117.11(12) . .
O1 C7 C6 122.47(13) . .
C8 C7 C6 120.41(13) . .
C7 C8 C6 122.59(13) . 3_675

loop_
_geom_bond_atom_site_label_1
_geom_bond_atom_site_label_2
_geom_bond_distance
_geom_bond_site_symmetry_2
O1 C7 1.3708(17) .
N1 C1 1.336(2) .
N1 C5 1.3570(18) .
C1 C2 1.372(2) .
C2 C3 1.383(2) .
C3 C4 1.379(2) .
C4 C5 1.391(2) .
C5 C6 1.4847(19) .
C6 C8 1.400(2) 3_675
C6 C7 1.409(2) .
C7 C8 1.382(2) .
C8 C6 1.400(2) 3_675
